data_7108340
loop_
_publ_author_name
'Erin Wachter'
'David K. Heidary'
'Brock S. Howerton'
'Sean Parkin'
'Edith C. Glazer'

_publ_section_title
;
 Light-activated ruthenium complexes photobind DNA and are cytotoxic in
 the photodynamic therapy window
;
_journal_name_full Chem.Commun.
_journal_page_first 9649
_journal_paper_doi 10.1039/c2cc33359g
_journal_volume 48
_journal_year 2012
_chemical_formula_moiety 'C48 H32 N6 Ru, 2(F6 P), C3 H6 O'
_chemical_formula_sum 'C51 H38 F12 N6 O P2 Ru'
_chemical_formula_weight 1141.88
_chemical_name_systematic
;
?
;
_space_group_IT_number 14
_symmetry_cell_setting monoclinic
_symmetry_space_group_name_Hall '-P 2yn'
_symmetry_space_group_name_H-M 'P 1 21/n 1'
_atom_sites_solution_hydrogens geom
_atom_sites_solution_primary direct
_atom_sites_solution_secondary difmap
_audit_creation_method SHELXL-97
_cell_angle_alpha 90.00
_cell_angle_beta 101.3142(4)
_cell_angle_gamma 90.00
_cell_formula_units_Z 4
_cell_length_a 12.5876(1)
_cell_length_b 15.9629(1)
_cell_length_c 23.7620(2)
_cell_measurement_reflns_used 11131
_cell_measurement_temperature 90.0(2)
_cell_measurement_theta_max 27.48
_cell_measurement_theta_min 1.00
_cell_volume 4681.82(6)
_computing_cell_refinement 'SCALEPACK (Otwinowski & Minor, 1997)'
_computing_data_collection 'COLLECT (Nonius, 1998)'
_computing_data_reduction 'DENZO-SMN (Otwinowski & Minor, 1997)'
_computing_molecular_graphics 'XP in SHELXTL (Sheldrick, 2008)'
_computing_publication_material
;
SHELX-97 (Sheldrick, 2008) and local procedures
;
_computing_structure_refinement 'SHELXL-97 (Sheldrick, 2008)'
_computing_structure_solution 'SHELXS-97 (Sheldrick, 2008)'
_diffrn_ambient_temperature 90.0(2)
_diffrn_detector_area_resol_mean 9.1
_diffrn_measured_fraction_theta_full 0.999
_diffrn_measured_fraction_theta_max 0.999
_diffrn_measurement_device_type 'Nonius KappaCCD diffractometer'
_diffrn_measurement_method '\w scans at fixed \c = 55\%'
_diffrn_radiation_monochromator graphite
_diffrn_radiation_source 'fine-focus sealed tube'
_diffrn_radiation_type MoK\a
_diffrn_radiation_wavelength 0.71073
_diffrn_reflns_av_R_equivalents 0.0696
_diffrn_reflns_av_sigmaI/netI 0.0459
_diffrn_reflns_limit_h_max 16
_diffrn_reflns_limit_h_min -16
_diffrn_reflns_limit_k_max 20
_diffrn_reflns_limit_k_min -20
_diffrn_reflns_limit_l_max 30
_diffrn_reflns_limit_l_min -30
_diffrn_reflns_number 103415
_diffrn_reflns_theta_full 27.50
_diffrn_reflns_theta_max 27.50
_diffrn_reflns_theta_min 1.55
_diffrn_standards_number 0
_exptl_absorpt_coefficient_mu 0.499
_exptl_absorpt_correction_T_max 0.947
_exptl_absorpt_correction_T_min 0.794
_exptl_absorpt_correction_type multi-scan
_exptl_absorpt_process_details
;
SADABS (Sheldrick, 2007); XABS2 (Parkin et al., 1995)
;
_exptl_crystal_colour red
_exptl_crystal_density_diffrn 1.620
_exptl_crystal_density_method 'not measured'
_exptl_crystal_description block
_exptl_crystal_F_000 2304
_exptl_crystal_size_max 0.18
_exptl_crystal_size_mid 0.12
_exptl_crystal_size_min 0.11
_refine_diff_density_max 1.931
_refine_diff_density_min -0.656
_refine_diff_density_rms 0.104
_refine_ls_extinction_method none
_refine_ls_goodness_of_fit_ref 1.058
_refine_ls_hydrogen_treatment constr
_refine_ls_matrix_type full
_refine_ls_number_parameters 660
_refine_ls_number_reflns 10763
_refine_ls_number_restraints 0
_refine_ls_restrained_S_all 1.058
_refine_ls_R_factor_all 0.0767
_refine_ls_R_factor_gt 0.0474
_refine_ls_shift/su_max 0.001
_refine_ls_shift/su_mean 0.000
_refine_ls_structure_factor_coef Fsqd
_refine_ls_weighting_details 'calc w=1/[\s^2^(Fo^2^)+(0.0726P)^2^+3.5441P] where P=(Fo^2^+2Fc^2^)/3'
_refine_ls_weighting_scheme calc
_refine_ls_wR_factor_gt 0.1164
_refine_ls_wR_factor_ref 0.1320
_reflns_number_gt 7837
_reflns_number_total 10763
_reflns_threshold_expression >2\s(I)
_cod_data_source_file c2cc33359g.txt
_cod_data_source_block k12031sx
_cod_original_sg_symbol_H-M 'P 21/n'
_cod_database_code 7108340

loop_
_symmetry_equiv_pos_as_xyz
'x, y, z'
'-x+1/2, y+1/2, -z+1/2'
'-x, -y, -z'
'x-1/2, -y-1/2, z-1/2'

loop_
_atom_site_label
_atom_site_type_symbol
_atom_site_fract_x
_atom_site_fract_y
_atom_site_fract_z
_atom_site_U_iso_or_equiv
_atom_site_adp_type
_atom_site_occupancy
_atom_site_symmetry_multiplicity
_atom_site_calc_flag
_atom_site_refinement_flags
Ru1 Ru 0.549600(19) 0.119075(14) 0.798037(10) 0.01650(8) Uani 1 1 d .
N1 N 0.61332(19) 0.22893(15) 0.77072(10) 0.0171(5) Uani 1 1 d .
N2 N 0.58194(19) 0.08373(16) 0.71888(10) 0.0186(5) Uani 1 1 d .
C1 C 0.6353(2) 0.30191(18) 0.80159(13) 0.0183(6) Uani 1 1 d .
C2 C 0.6638(2) 0.2994(2) 0.86184(13) 0.0211(7) Uani 1 1 d .
H2 H 0.6760 0.2469 0.8809 0.025 Uiso 1 1 calc R
C3 C 0.6744(3) 0.3717(2) 0.89336(15) 0.0279(7) Uani 1 1 d .
H3 H 0.6913 0.3689 0.9341 0.033 Uiso 1 1 calc R
C4 C 0.6603(3) 0.4503(2) 0.86592(15) 0.0310(8) Uani 1 1 d .
H4 H 0.6637 0.5001 0.8880 0.037 Uiso 1 1 calc R
C5 C 0.6418(3) 0.4545(2) 0.80754(14) 0.0253(7) Uani 1 1 d .
H5 H 0.6356 0.5076 0.7891 0.030 Uiso 1 1 calc R
C6 C 0.6318(2) 0.38060(18) 0.77405(14) 0.0201(6) Uani 1 1 d .
C7 C 0.6187(3) 0.38089(19) 0.71375(14) 0.0235(7) Uani 1 1 d .
H7 H 0.6156 0.4327 0.6938 0.028 Uiso 1 1 calc R
C8 C 0.6103(2) 0.3082(2) 0.68389(14) 0.0231(7) Uani 1 1 d .
H8 H 0.6078 0.3084 0.6437 0.028 Uiso 1 1 calc R
C9 C 0.6054(2) 0.23196(19) 0.71354(13) 0.0197(6) Uani 1 1 d .
C10 C 0.5903(2) 0.1504(2) 0.68448(13) 0.0199(6) Uani 1 1 d .
C11 C 0.5863(3) 0.1422(2) 0.62518(13) 0.0230(7) Uani 1 1 d .
H11 H 0.5933 0.1901 0.6025 0.028 Uiso 1 1 calc R
C12 C 0.5723(3) 0.0646(2) 0.60061(14) 0.0264(7) Uani 1 1 d .
H12 H 0.5638 0.0588 0.5602 0.032 Uiso 1 1 calc R
C13 C 0.5705(2) -0.0067(2) 0.63519(14) 0.0226(7) Uani 1 1 d .
C14 C 0.5649(3) -0.0888(2) 0.61209(14) 0.0270(7) Uani 1 1 d .
H14 H 0.5551 -0.0963 0.5717 0.032 Uiso 1 1 calc R
C15 C 0.5732(3) -0.1569(2) 0.64694(14) 0.0265(7) Uani 1 1 d .
H15 H 0.5708 -0.2117 0.6312 0.032 Uiso 1 1 calc R
C16 C 0.5856(2) -0.1454(2) 0.70704(14) 0.0243(7) Uani 1 1 d .
H16 H 0.5934 -0.1930 0.7315 0.029 Uiso 1 1 calc R
C17 C 0.5865(2) -0.06716(19) 0.73051(14) 0.0217(7) Uani 1 1 d .
H17 H 0.5921 -0.0610 0.7708 0.026 Uiso 1 1 calc R
C18 C 0.5790(2) 0.00426(19) 0.69521(13) 0.0191(6) Uani 1 1 d .
N3 N 0.6826(2) 0.05996(15) 0.84893(10) 0.0183(5) Uani 1 1 d .
N4 N 0.4780(2) 0.01360(15) 0.82743(11) 0.0189(5) Uani 1 1 d .
C19 C 0.7926(2) 0.07142(18) 0.85067(13) 0.0195(6) Uani 1 1 d .
C20 C 0.8276(2) 0.11900(18) 0.80801(13) 0.0210(6) Uani 1 1 d .
H20 H 0.7762 0.1452 0.7787 0.025 Uiso 1 1 calc R
C21 C 0.9367(3) 0.12756(19) 0.80886(14) 0.0240(7) Uani 1 1 d .
H21 H 0.9597 0.1580 0.7790 0.029 Uiso 1 1 calc R
C22 C 1.0147(3) 0.0924(2) 0.85269(15) 0.0285(8) Uani 1 1 d .
H22 H 1.0896 0.1011 0.8535 0.034 Uiso 1 1 calc R
C23 C 0.9822(3) 0.0458(2) 0.89392(14) 0.0284(8) Uani 1 1 d .
H23 H 1.0353 0.0216 0.9234 0.034 Uiso 1 1 calc R
C24 C 0.8717(3) 0.03232(19) 0.89397(13) 0.0231(7) Uani 1 1 d .
C25 C 0.8363(3) -0.0214(2) 0.93371(13) 0.0263(7) Uani 1 1 d .
H25 H 0.8875 -0.0474 0.9632 0.032 Uiso 1 1 calc R
C26 C 0.7283(3) -0.0358(2) 0.92966(14) 0.0256(7) Uani 1 1 d .
H26 H 0.7038 -0.0731 0.9555 0.031 Uiso 1 1 calc R
C27 C 0.6531(3) 0.00548(19) 0.88647(13) 0.0211(7) Uani 1 1 d .
C28 C 0.5361(3) -0.01321(19) 0.87757(13) 0.0211(6) Uani 1 1 d .
C29 C 0.4881(3) -0.0555(2) 0.91850(14) 0.0269(7) Uani 1 1 d .
H29 H 0.5313 -0.0733 0.9538 0.032 Uiso 1 1 calc R
C30 C 0.3795(3) -0.0704(2) 0.90692(15) 0.0287(8) Uani 1 1 d .
H30 H 0.3452 -0.0935 0.9356 0.034 Uiso 1 1 calc R
C31 C 0.3180(3) -0.05134(19) 0.85210(15) 0.0260(7) Uani 1 1 d .
C32 C 0.2065(3) -0.0707(2) 0.83487(16) 0.0322(8) Uani 1 1 d .
H32 H 0.1681 -0.0941 0.8618 0.039 Uiso 1 1 calc R
C33 C 0.1540(3) -0.0559(2) 0.77998(17) 0.0345(8) Uani 1 1 d .
H33 H 0.0791 -0.0686 0.7692 0.041 Uiso 1 1 calc R
C34 C 0.2089(3) -0.0222(2) 0.73906(15) 0.0298(8) Uani 1 1 d .
H34 H 0.1717 -0.0143 0.7006 0.036 Uiso 1 1 calc R
C35 C 0.3165(3) -0.00071(19) 0.75469(14) 0.0242(7) Uani 1 1 d .
H35 H 0.3537 0.0217 0.7269 0.029 Uiso 1 1 calc R
C36 C 0.3716(2) -0.01178(19) 0.81176(13) 0.0207(6) Uani 1 1 d .
N5 N 0.4981(2) 0.17130(15) 0.86949(11) 0.0190(5) Uani 1 1 d .
N6 N 0.4026(2) 0.17463(15) 0.75881(11) 0.0198(5) Uani 1 1 d .
C37 C 0.5471(3) 0.17038(19) 0.92483(13) 0.0220(7) Uani 1 1 d .
H37 H 0.6153 0.1431 0.9352 0.026 Uiso 1 1 calc R
C38 C 0.5025(3) 0.2077(2) 0.96805(14) 0.0266(7) Uani 1 1 d .
H38 H 0.5409 0.2063 1.0067 0.032 Uiso 1 1 calc R
C39 C 0.4039(3) 0.2463(2) 0.95484(14) 0.0284(7) Uani 1 1 d .
H39 H 0.3728 0.2712 0.9841 0.034 Uiso 1 1 calc R
C40 C 0.3491(3) 0.2488(2) 0.89715(15) 0.0275(7) Uani 1 1 d .
C41 C 0.3999(2) 0.21045(19) 0.85574(14) 0.0215(7) Uani 1 1 d .
C42 C 0.3489(2) 0.21256(18) 0.79653(13) 0.0201(6) Uani 1 1 d .
C43 C 0.2487(3) 0.2527(2) 0.77946(15) 0.0260(7) Uani 1 1 d .
C44 C 0.2020(3) 0.2536(2) 0.72085(16) 0.0299(8) Uani 1 1 d .
H44 H 0.1340 0.2800 0.7076 0.036 Uiso 1 1 calc R
C45 C 0.2561(3) 0.2157(2) 0.68296(15) 0.0287(8) Uani 1 1 d .
H45 H 0.2259 0.2157 0.6430 0.034 Uiso 1 1 calc R
C46 C 0.3561(2) 0.1770(2) 0.70347(14) 0.0239(7) Uani 1 1 d .
H46 H 0.3924 0.1513 0.6766 0.029 Uiso 1 1 calc R
C47 C 0.2465(3) 0.2888(2) 0.87831(16) 0.0330(8) Uani 1 1 d .
H47 H 0.2113 0.3142 0.9058 0.040 Uiso 1 1 calc R
C48 C 0.1990(3) 0.2911(2) 0.82264(17) 0.0345(8) Uani 1 1 d .
H48 H 0.1313 0.3186 0.8115 0.041 Uiso 1 1 calc R
P1 P 0.59514(7) -0.28513(6) 0.87161(4) 0.0294(2) Uani 1 1 d .
F1 F 0.55569(18) -0.20911(15) 0.82848(9) 0.0462(6) Uani 1 1 d .
F2 F 0.5045(2) -0.25988(15) 0.90694(9) 0.0521(7) Uani 1 1 d .
F3 F 0.6338(2) -0.35955(14) 0.91596(10) 0.0566(7) Uani 1 1 d .
F4 F 0.68212(19) -0.3110(2) 0.83495(12) 0.0692(8) Uani 1 1 d .
F5 F 0.51001(17) -0.34631(15) 0.83374(9) 0.0438(5) Uani 1 1 d .
F6 F 0.6791(2) -0.22446(15) 0.91000(12) 0.0687(9) Uani 1 1 d .
P2 P 0.36999(7) 0.28462(5) 0.52047(4) 0.0257(2) Uani 1 1 d .
F7 F 0.39365(17) 0.27154(13) 0.58860(8) 0.0372(5) Uani 1 1 d .
F8 F 0.3382(3) 0.38008(15) 0.52948(11) 0.0723(9) Uani 1 1 d .
F9 F 0.34521(18) 0.29736(13) 0.45263(8) 0.0422(5) Uani 1 1 d .
F10 F 0.4000(2) 0.18983(14) 0.51235(9) 0.0557(7) Uani 1 1 d .
F11 F 0.4911(2) 0.3118(2) 0.52453(11) 0.0698(8) Uani 1 1 d .
F12 F 0.24714(19) 0.2592(2) 0.51804(12) 0.0742(9) Uani 1 1 d .
O1S O 0.2925(2) 0.0220(2) 0.62087(11) 0.0512(8) Uani 1 1 d .
C1S C 0.2881(3) -0.0113(3) 0.52371(16) 0.0431(10) Uani 1 1 d .
H1S1 H 0.3056 0.0354 0.5004 0.065 Uiso 1 1 calc R
H1S2 H 0.2358 -0.0484 0.4998 0.065 Uiso 1 1 calc R
H1S3 H 0.3542 -0.0427 0.5393 0.065 Uiso 1 1 calc R
C2S C 0.2403(3) 0.0219(2) 0.57187(15) 0.0345(8) Uani 1 1 d .
C3S C 0.1297(4) 0.0568(4) 0.5578(2) 0.0755(17) Uani 1 1 d .
H3S1 H 0.1054 0.0712 0.5933 0.113 Uiso 1 1 calc R
H3S2 H 0.0805 0.0151 0.5364 0.113 Uiso 1 1 calc R
H3S3 H 0.1297 0.1072 0.5343 0.113 Uiso 1 1 calc R

loop_
_atom_site_aniso_label
_atom_site_aniso_U_11
_atom_site_aniso_U_22
_atom_site_aniso_U_33
_atom_site_aniso_U_23
_atom_site_aniso_U_13
_atom_site_aniso_U_12
Ru1 0.01711(13) 0.01556(13) 0.01676(13) 0.00039(9) 0.00314(9) 0.00025(9)
N1 0.0158(12) 0.0158(12) 0.0201(13) 0.0009(10) 0.0045(10) 0.0033(10)
N2 0.0177(13) 0.0202(13) 0.0179(13) 0.0002(10) 0.0037(10) -0.0007(10)
C1 0.0145(14) 0.0174(15) 0.0231(16) 0.0016(12) 0.0038(12) -0.0003(12)
C2 0.0207(15) 0.0194(16) 0.0238(17) 0.0028(12) 0.0055(13) -0.0009(12)
C3 0.0331(19) 0.0265(18) 0.0228(17) -0.0028(14) 0.0026(14) -0.0044(14)
C4 0.035(2) 0.0224(18) 0.033(2) -0.0082(15) 0.0016(15) -0.0031(15)
C5 0.0263(17) 0.0158(16) 0.0319(18) 0.0014(13) 0.0013(14) -0.0014(13)
C6 0.0139(14) 0.0175(15) 0.0274(17) 0.0021(13) 0.0006(12) -0.0009(12)
C7 0.0235(16) 0.0185(16) 0.0281(17) 0.0080(13) 0.0045(13) -0.0018(13)
C8 0.0238(16) 0.0243(17) 0.0209(16) 0.0033(13) 0.0036(13) -0.0001(13)
C9 0.0186(15) 0.0185(15) 0.0220(16) 0.0022(12) 0.0041(12) 0.0010(12)
C10 0.0182(15) 0.0204(15) 0.0213(16) 0.0022(12) 0.0046(12) 0.0018(12)
C11 0.0234(16) 0.0261(17) 0.0195(16) 0.0022(13) 0.0045(13) 0.0010(13)
C12 0.0254(17) 0.0314(18) 0.0236(17) 0.0002(14) 0.0077(14) 0.0039(14)
C13 0.0191(16) 0.0243(17) 0.0250(17) -0.0027(13) 0.0057(13) 0.0007(13)
C14 0.0291(18) 0.0298(18) 0.0232(17) -0.0045(14) 0.0082(14) 0.0003(15)
C15 0.0269(17) 0.0244(18) 0.0304(18) -0.0079(14) 0.0107(14) -0.0040(14)
C16 0.0218(16) 0.0211(16) 0.0308(18) -0.0022(14) 0.0072(14) -0.0014(13)
C17 0.0170(15) 0.0214(16) 0.0268(17) 0.0003(13) 0.0043(13) 0.0001(12)
C18 0.0149(15) 0.0214(16) 0.0216(16) -0.0029(12) 0.0051(12) -0.0009(12)
N3 0.0216(13) 0.0149(12) 0.0179(13) -0.0014(10) 0.0027(10) 0.0022(10)
N4 0.0204(13) 0.0161(13) 0.0207(13) 0.0019(10) 0.0050(10) 0.0008(10)
C19 0.0211(16) 0.0160(15) 0.0204(16) -0.0057(12) 0.0019(12) 0.0044(12)
C20 0.0203(15) 0.0182(15) 0.0236(16) -0.0024(13) 0.0019(12) 0.0029(12)
C21 0.0240(16) 0.0204(17) 0.0285(17) -0.0037(13) 0.0071(14) -0.0005(13)
C22 0.0184(16) 0.0279(18) 0.038(2) -0.0072(15) 0.0022(14) 0.0003(14)
C23 0.0258(17) 0.0300(19) 0.0263(18) -0.0061(14) -0.0024(14) 0.0071(14)
C24 0.0266(17) 0.0192(16) 0.0212(16) -0.0071(13) -0.0009(13) 0.0054(13)
C25 0.0313(18) 0.0250(17) 0.0194(16) -0.0011(13) -0.0031(13) 0.0090(14)
C26 0.0321(18) 0.0205(17) 0.0240(17) -0.0011(13) 0.0049(14) 0.0012(14)
C27 0.0255(16) 0.0165(15) 0.0215(16) -0.0009(12) 0.0053(13) 0.0042(12)
C28 0.0251(16) 0.0149(15) 0.0229(16) 0.0020(12) 0.0038(13) 0.0017(12)
C29 0.0350(19) 0.0220(17) 0.0244(17) 0.0067(13) 0.0071(14) 0.0007(14)
C30 0.0324(19) 0.0228(18) 0.0336(19) 0.0067(14) 0.0131(15) 0.0005(14)
C31 0.0283(18) 0.0166(16) 0.0359(19) 0.0009(14) 0.0130(15) -0.0004(13)
C32 0.0284(19) 0.0258(19) 0.046(2) 0.0005(16) 0.0167(16) -0.0027(15)
C33 0.0224(17) 0.033(2) 0.049(2) -0.0018(17) 0.0080(16) -0.0039(15)
C34 0.0273(18) 0.0282(18) 0.0332(19) -0.0014(15) 0.0044(15) -0.0053(14)
C35 0.0239(17) 0.0211(16) 0.0274(17) -0.0017(13) 0.0043(13) -0.0027(13)
C36 0.0205(16) 0.0157(15) 0.0262(17) -0.0029(12) 0.0052(13) -0.0011(12)
N5 0.0202(13) 0.0155(13) 0.0226(14) 0.0035(10) 0.0074(11) 0.0006(10)
N6 0.0171(13) 0.0173(13) 0.0236(14) 0.0005(10) 0.0003(10) -0.0012(10)
C37 0.0261(17) 0.0192(16) 0.0215(16) 0.0036(13) 0.0062(13) -0.0007(13)
C38 0.0341(19) 0.0250(17) 0.0209(17) -0.0002(13) 0.0056(14) 0.0015(14)
C39 0.0343(19) 0.0271(18) 0.0260(18) -0.0013(14) 0.0111(15) 0.0040(15)
C40 0.0295(18) 0.0233(17) 0.0311(19) -0.0030(14) 0.0094(15) 0.0005(14)
C41 0.0231(16) 0.0157(15) 0.0255(17) 0.0015(12) 0.0044(13) -0.0002(12)
C42 0.0209(15) 0.0157(15) 0.0236(16) 0.0004(12) 0.0038(13) -0.0020(12)
C43 0.0199(16) 0.0211(17) 0.0364(19) 0.0012(14) 0.0038(14) -0.0001(13)
C44 0.0210(17) 0.0247(18) 0.041(2) 0.0075(15) -0.0015(15) 0.0017(14)
C45 0.0245(17) 0.0276(18) 0.0301(19) 0.0045(14) -0.0046(14) -0.0034(14)
C46 0.0193(16) 0.0257(17) 0.0259(17) 0.0038(13) 0.0024(13) -0.0056(13)
C47 0.0320(19) 0.034(2) 0.035(2) -0.0046(16) 0.0134(16) 0.0087(16)
C48 0.0237(18) 0.034(2) 0.046(2) -0.0002(17) 0.0086(16) 0.0095(15)
P1 0.0308(5) 0.0323(5) 0.0236(5) -0.0028(4) 0.0019(4) 0.0028(4)
F1 0.0419(13) 0.0560(15) 0.0390(13) 0.0200(11) 0.0039(10) -0.0072(11)
F2 0.0834(18) 0.0448(14) 0.0376(13) 0.0037(11) 0.0350(12) 0.0187(13)
F3 0.0816(19) 0.0303(12) 0.0472(15) -0.0004(11) -0.0141(13) 0.0154(12)
F4 0.0307(13) 0.108(2) 0.0737(19) -0.0150(17) 0.0213(13) 0.0074(14)
F5 0.0363(12) 0.0502(14) 0.0433(13) -0.0117(11) 0.0035(10) -0.0020(10)
F6 0.0758(19) 0.0409(15) 0.0688(19) -0.0014(13) -0.0366(15) -0.0111(13)
P2 0.0273(5) 0.0268(5) 0.0222(4) -0.0005(3) 0.0026(3) -0.0001(4)
F7 0.0480(13) 0.0415(12) 0.0214(10) 0.0010(9) 0.0050(9) 0.0096(10)
F8 0.141(3) 0.0365(14) 0.0410(15) 0.0069(11) 0.0225(16) 0.0321(15)
F9 0.0613(15) 0.0395(12) 0.0229(11) 0.0033(9) 0.0014(10) -0.0029(11)
F10 0.094(2) 0.0349(13) 0.0342(13) -0.0057(10) 0.0020(13) 0.0196(13)
F11 0.0471(15) 0.114(2) 0.0489(16) -0.0088(15) 0.0105(12) -0.0388(16)
F12 0.0310(13) 0.129(3) 0.0598(18) 0.0160(17) 0.0036(12) -0.0132(15)
O1S 0.0554(19) 0.066(2) 0.0301(15) -0.0047(14) 0.0036(13) -0.0036(15)
C1S 0.053(3) 0.046(2) 0.031(2) 0.0010(18) 0.0091(18) 0.005(2)
C2S 0.038(2) 0.035(2) 0.0287(19) -0.0009(16) 0.0023(16) -0.0028(17)
C3S 0.059(3) 0.104(5) 0.061(3) -0.018(3) 0.005(3) 0.024(3)

loop_
_atom_type_symbol
_atom_type_description
_atom_type_scat_dispersion_real
_atom_type_scat_dispersion_imag
_atom_type_scat_source
C C 0.0033 0.0016 'International Tables Vol C Tables 4.2.6.8 and 6.1.1.4'
H H 0.0000 0.0000 'International Tables Vol C Tables 4.2.6.8 and 6.1.1.4'
N N 0.0061 0.0033 'International Tables Vol C Tables 4.2.6.8 and 6.1.1.4'
Ru Ru -1.2594 0.8363 'International Tables Vol C Tables 4.2.6.8 and 6.1.1.4'
P P 0.1023 0.0942 'International Tables Vol C Tables 4.2.6.8 and 6.1.1.4'
F F 0.0171 0.0103 'International Tables Vol C Tables 4.2.6.8 and 6.1.1.4'
O O 0.0106 0.0060 'International Tables Vol C Tables 4.2.6.8 and 6.1.1.4'

loop_
_geom_angle_atom_site_label_1
_geom_angle_atom_site_label_2
_geom_angle_atom_site_label_3
_geom_angle
N2 Ru1 N1 77.93(10)
N2 Ru1 N3 97.14(10)
N1 Ru1 N3 104.29(9)
N2 Ru1 N4 104.89(10)
N1 Ru1 N4 176.23(9)
N3 Ru1 N4 77.98(10)
N2 Ru1 N6 91.42(10)
N1 Ru1 N6 82.28(9)
N3 Ru1 N6 170.12(10)
N4 Ru1 N6 95.08(10)
N2 Ru1 N5 169.52(10)
N1 Ru1 N5 96.67(9)
N3 Ru1 N5 92.89(9)
N4 Ru1 N5 80.14(9)
N6 Ru1 N5 78.87(10)
C9 N1 C1 118.4(2)
C9 N1 Ru1 112.86(19)
C1 N1 Ru1 126.57(19)
C10 N2 C18 118.1(3)
C10 N2 Ru1 112.6(2)
C18 N2 Ru1 128.4(2)
N1 C1 C2 120.2(3)
N1 C1 C6 121.4(3)
C2 C1 C6 118.3(3)
C3 C2 C1 120.8(3)
C3 C2 H2 119.6
C1 C2 H2 119.6
C2 C3 C4 120.5(3)
C2 C3 H3 119.7
C4 C3 H3 119.7
C5 C4 C3 119.8(3)
C5 C4 H4 120.1
C3 C4 H4 120.1
C4 C5 C6 120.7(3)
C4 C5 H5 119.7
C6 C5 H5 119.7
C7 C6 C1 117.4(3)
C7 C6 C5 123.3(3)
C1 C6 C5 119.3(3)
C8 C7 C6 120.8(3)
C8 C7 H7 119.6
C6 C7 H7 119.6
C7 C8 C9 118.9(3)
C7 C8 H8 120.5
C9 C8 H8 120.5
N1 C9 C8 122.2(3)
N1 C9 C10 114.9(3)
C8 C9 C10 122.9(3)
N2 C10 C11 122.6(3)
N2 C10 C9 115.4(3)
C11 C10 C9 122.0(3)
C12 C11 C10 119.3(3)
C12 C11 H11 120.4
C10 C11 H11 120.4
C11 C12 C13 120.0(3)
C11 C12 H12 120.0
C13 C12 H12 120.0
C12 C13 C14 121.8(3)
C12 C13 C18 118.7(3)
C14 C13 C18 119.5(3)
C15 C14 C13 120.8(3)
C15 C14 H14 119.6
C13 C14 H14 119.6
C14 C15 C16 119.4(3)
C14 C15 H15 120.3
C16 C15 H15 120.3
C17 C16 C15 121.3(3)
C17 C16 H16 119.4
C15 C16 H16 119.4
C16 C17 C18 120.2(3)
C16 C17 H17 119.9
C18 C17 H17 119.9
N2 C18 C17 120.4(3)
N2 C18 C13 120.8(3)
C17 C18 C13 118.8(3)
C27 N3 C19 117.8(3)
C27 N3 Ru1 112.4(2)
C19 N3 Ru1 129.7(2)
C28 N4 C36 118.6(3)
C28 N4 Ru1 111.0(2)
C36 N4 Ru1 127.2(2)
N3 C19 C20 120.1(3)
N3 C19 C24 120.9(3)
C20 C19 C24 118.9(3)
C21 C20 C19 119.8(3)
C21 C20 H20 120.1
C19 C20 H20 120.1
C20 C21 C22 121.5(3)
C20 C21 H21 119.2
C22 C21 H21 119.2
C23 C22 C21 119.4(3)
C23 C22 H22 120.3
C21 C22 H22 120.3
C22 C23 C24 121.5(3)
C22 C23 H23 119.3
C24 C23 H23 119.3
C23 C24 C25 122.4(3)
C23 C24 C19 118.8(3)
C25 C24 C19 118.7(3)
C26 C25 C24 119.8(3)
C26 C25 H25 120.1
C24 C25 H25 120.1
C25 C26 C27 119.2(3)
C25 C26 H26 120.4
C27 C26 H26 120.4
N3 C27 C26 123.3(3)
N3 C27 C28 115.5(3)
C26 C27 C28 121.1(3)
N4 C28 C29 122.1(3)
N4 C28 C27 114.7(3)
C29 C28 C27 123.2(3)
C30 C29 C28 119.5(3)
C30 C29 H29 120.2
C28 C29 H29 120.2
C29 C30 C31 119.7(3)
C29 C30 H30 120.1
C31 C30 H30 120.1
C30 C31 C32 123.5(3)
C30 C31 C36 118.1(3)
C32 C31 C36 118.4(3)
C33 C32 C31 120.4(3)
C33 C32 H32 119.8
C31 C32 H32 119.8
C32 C33 C34 121.1(3)
C32 C33 H33 119.4
C34 C33 H33 119.4
C35 C34 C33 120.0(3)
C35 C34 H34 120.0
C33 C34 H34 120.0
C34 C35 C36 120.1(3)
C34 C35 H35 120.0
C36 C35 H35 120.0
N4 C36 C35 119.5(3)
N4 C36 C31 120.8(3)
C35 C36 C31 119.7(3)
C37 N5 C41 117.4(3)
C37 N5 Ru1 129.3(2)
C41 N5 Ru1 113.3(2)
C46 N6 C42 117.2(3)
C46 N6 Ru1 129.1(2)
C42 N6 Ru1 113.8(2)
N5 C37 C38 122.9(3)
N5 C37 H37 118.5
C38 C37 H37 118.5
C39 C38 C37 120.1(3)
C39 C38 H38 119.9
C37 C38 H38 119.9
C38 C39 C40 119.1(3)
C38 C39 H39 120.5
C40 C39 H39 120.5
C39 C40 C41 117.6(3)
C39 C40 C47 123.8(3)
C41 C40 C47 118.6(3)
N5 C41 C40 122.9(3)
N5 C41 C42 117.2(3)
C40 C41 C42 119.9(3)
N6 C42 C43 123.1(3)
N6 C42 C41 116.8(3)
C43 C42 C41 120.1(3)
C44 C43 C42 118.0(3)
C44 C43 C48 123.3(3)
C42 C43 C48 118.7(3)
C45 C44 C43 118.8(3)
C45 C44 H44 120.6
C43 C44 H44 120.6
C44 C45 C46 119.6(3)
C44 C45 H45 120.2
C46 C45 H45 120.2
N6 C46 C45 123.2(3)
N6 C46 H46 118.4
C45 C46 H46 118.4
C48 C47 C40 121.4(3)
C48 C47 H47 119.3
C40 C47 H47 119.3
C47 C48 C43 121.3(3)
C47 C48 H48 119.3
C43 C48 H48 119.3
F4 P1 F6 91.20(17)
F4 P1 F5 89.47(14)
F6 P1 F5 179.23(16)
F4 P1 F2 178.21(15)
F6 P1 F2 90.45(16)
F5 P1 F2 88.89(13)
F4 P1 F3 90.86(16)
F6 P1 F3 89.55(13)
F5 P1 F3 90.05(13)
F2 P1 F3 89.86(14)
F4 P1 F1 90.37(15)
F6 P1 F1 89.62(13)
F5 P1 F1 90.77(13)
F2 P1 F1 88.93(13)
F3 P1 F1 178.53(14)
F11 P2 F10 91.13(17)
F11 P2 F12 178.09(17)
F10 P2 F12 90.30(17)
F11 P2 F9 91.26(13)
F10 P2 F9 90.16(12)
F12 P2 F9 90.00(14)
F11 P2 F8 89.67(18)
F10 P2 F8 178.92(16)
F12 P2 F8 88.87(19)
F9 P2 F8 90.55(13)
F11 P2 F7 89.31(13)
F10 P2 F7 89.83(12)
F12 P2 F7 89.43(13)
F9 P2 F7 179.43(13)
F8 P2 F7 89.46(12)
C2S C1S H1S1 109.5
C2S C1S H1S2 109.5
H1S1 C1S H1S2 109.5
C2S C1S H1S3 109.5
H1S1 C1S H1S3 109.5
H1S2 C1S H1S3 109.5
O1S C2S C3S 121.5(4)
O1S C2S C1S 120.7(4)
C3S C2S C1S 117.7(4)
C2S C3S H3S1 109.5
C2S C3S H3S2 109.5
H3S1 C3S H3S2 109.5
C2S C3S H3S3 109.5
H3S1 C3S H3S3 109.5
H3S2 C3S H3S3 109.5

loop_
_geom_bond_atom_site_label_1
_geom_bond_atom_site_label_2
_geom_bond_distance
Ru1 N2 2.079(2)
Ru1 N1 2.084(2)
Ru1 N3 2.088(2)
Ru1 N4 2.093(2)
Ru1 N6 2.098(2)
Ru1 N5 2.104(3)
N1 C9 1.344(4)
N1 C1 1.376(4)
N2 C10 1.358(4)
N2 C18 1.385(4)
C1 C2 1.407(4)
C1 C6 1.413(4)
C2 C3 1.368(4)
C2 H2 0.9500
C3 C4 1.408(5)
C3 H3 0.9500
C4 C5 1.362(5)
C4 H4 0.9500
C5 C6 1.414(4)
C5 H5 0.9500
C6 C7 1.410(4)
C7 C8 1.353(4)
C7 H7 0.9500
C8 C9 1.414(4)
C8 H8 0.9500
C9 C10 1.469(4)
C10 C11 1.406(4)
C11 C12 1.365(5)
C11 H11 0.9500
C12 C13 1.408(5)
C12 H12 0.9500
C13 C14 1.417(5)
C13 C18 1.420(4)
C14 C15 1.358(5)
C14 H14 0.9500
C15 C16 1.418(5)
C15 H15 0.9500
C16 C17 1.367(4)
C16 H16 0.9500
C17 C18 1.408(4)
C17 H17 0.9500
N3 C27 1.349(4)
N3 C19 1.390(4)
N4 C28 1.340(4)
N4 C36 1.379(4)
C19 C20 1.405(4)
C19 C24 1.427(4)
C20 C21 1.376(4)
C20 H20 0.9500
C21 C22 1.401(5)
C21 H21 0.9500
C22 C23 1.355(5)
C22 H22 0.9500
C23 C24 1.408(5)
C23 H23 0.9500
C24 C25 1.411(5)
C25 C26 1.363(5)
C25 H25 0.9500
C26 C27 1.415(4)
C26 H26 0.9500
C27 C28 1.477(4)
C28 C29 1.413(4)
C29 C30 1.362(5)
C29 H29 0.9500
C30 C31 1.412(5)
C30 H30 0.9500
C31 C32 1.417(5)
C31 C36 1.423(4)
C32 C33 1.362(5)
C32 H32 0.9500
C33 C34 1.405(5)
C33 H33 0.9500
C34 C35 1.376(4)
C34 H34 0.9500
C35 C36 1.408(4)
C35 H35 0.9500
N5 C37 1.339(4)
N5 C41 1.367(4)
N6 C46 1.331(4)
N6 C42 1.366(4)
C37 C38 1.397(4)
C37 H37 0.9500
C38 C39 1.366(5)
C38 H38 0.9500
C39 C40 1.409(5)
C39 H39 0.9500
C40 C41 1.414(4)
C40 C47 1.431(5)
C41 C42 1.428(4)
C42 C43 1.402(4)
C43 C44 1.401(5)
C43 C48 1.438(5)
C44 C45 1.371(5)
C44 H44 0.9500
C45 C46 1.401(4)
C45 H45 0.9500
C46 H46 0.9500
C47 C48 1.341(5)
C47 H47 0.9500
C48 H48 0.9500
P1 F4 1.582(2)
P1 F6 1.584(2)
P1 F5 1.592(2)
P1 F2 1.596(2)
P1 F3 1.599(2)
P1 F1 1.603(2)
P2 F11 1.570(2)
P2 F10 1.580(2)
P2 F12 1.589(3)
P2 F9 1.594(2)
P2 F8 1.601(2)
P2 F7 1.601(2)
O1S C2S 1.219(4)
C1S C2S 1.491(5)
C1S H1S1 0.9800
C1S H1S2 0.9800
C1S H1S3 0.9800
C2S C3S 1.476(6)
C3S H3S1 0.9800
C3S H3S2 0.9800
C3S H3S3 0.9800

loop_
_geom_torsion_atom_site_label_1
_geom_torsion_atom_site_label_2
_geom_torsion_atom_site_label_3
_geom_torsion_atom_site_label_4
_geom_torsion
N2 Ru1 N1 C9 22.08(19)
N3 Ru1 N1 C9 116.5(2)
N4 Ru1 N1 C9 -116.8(14)
N6 Ru1 N1 C9 -71.0(2)
N5 Ru1 N1 C9 -148.8(2)
N2 Ru1 N1 C1 -175.0(2)
N3 Ru1 N1 C1 -80.6(2)
N4 Ru1 N1 C1 46.2(16)
N6 Ru1 N1 C1 91.9(2)
N5 Ru1 N1 C1 14.1(2)
N1 Ru1 N2 C10 -20.41(19)
N3 Ru1 N2 C10 -123.6(2)
N4 Ru1 N2 C10 157.03(19)
N6 Ru1 N2 C10 61.4(2)
N5 Ru1 N2 C10 39.4(6)
N1 Ru1 N2 C18 170.3(3)
N3 Ru1 N2 C18 67.2(3)
N4 Ru1 N2 C18 -12.2(3)
N6 Ru1 N2 C18 -107.9(2)
N5 Ru1 N2 C18 -129.8(5)
C9 N1 C1 C2 -168.3(3)
Ru1 N1 C1 C2 29.6(4)
C9 N1 C1 C6 10.5(4)
Ru1 N1 C1 C6 -151.6(2)
N1 C1 C2 C3 -172.9(3)
C6 C1 C2 C3 8.3(4)
C1 C2 C3 C4 -2.1(5)
C2 C3 C4 C5 -3.5(5)
C3 C4 C5 C6 2.8(5)
N1 C1 C6 C7 -7.9(4)
C2 C1 C6 C7 171.0(3)
N1 C1 C6 C5 172.3(3)
C2 C1 C6 C5 -8.9(4)
C4 C5 C6 C7 -176.4(3)
C4 C5 C6 C1 3.5(5)
C1 C6 C7 C8 -0.4(4)
C5 C6 C7 C8 179.5(3)
C6 C7 C8 C9 5.5(5)
C1 N1 C9 C8 -5.1(4)
Ru1 N1 C9 C8 159.4(2)
C1 N1 C9 C10 175.4(3)
Ru1 N1 C9 C10 -20.1(3)
C7 C8 C9 N1 -2.9(5)
C7 C8 C9 C10 176.6(3)
C18 N2 C10 C11 5.8(4)
Ru1 N2 C10 C11 -164.6(2)
C18 N2 C10 C9 -173.4(3)
Ru1 N2 C10 C9 16.1(3)
N1 C9 C10 N2 2.7(4)
C8 C9 C10 N2 -176.8(3)
N1 C9 C10 C11 -176.6(3)
C8 C9 C10 C11 3.9(5)
N2 C10 C11 C12 0.7(5)
C9 C10 C11 C12 179.9(3)
C10 C11 C12 C13 -4.9(5)
C11 C12 C13 C14 -174.9(3)
C11 C12 C13 C18 2.6(5)
C12 C13 C14 C15 173.9(3)
C18 C13 C14 C15 -3.5(5)
C13 C14 C15 C16 1.3(5)
C14 C15 C16 C17 1.7(5)
C15 C16 C17 C18 -2.4(5)
C10 N2 C18 C17 170.6(3)
Ru1 N2 C18 C17 -20.7(4)
C10 N2 C18 C13 -8.2(4)
Ru1 N2 C18 C13 160.5(2)
C16 C17 C18 N2 -178.7(3)
C16 C17 C18 C13 0.1(4)
C12 C13 C18 N2 4.1(4)
C14 C13 C18 N2 -178.4(3)
C12 C13 C18 C17 -174.7(3)
C14 C13 C18 C17 2.8(4)
N2 Ru1 N3 C27 -123.3(2)
N1 Ru1 N3 C27 157.4(2)
N4 Ru1 N3 C27 -19.5(2)
N6 Ru1 N3 C27 26.5(7)
N5 Ru1 N3 C27 59.7(2)
N2 Ru1 N3 C19 59.5(3)
N1 Ru1 N3 C19 -19.8(3)
N4 Ru1 N3 C19 163.3(3)
N6 Ru1 N3 C19 -150.7(5)
N5 Ru1 N3 C19 -117.5(2)
N2 Ru1 N4 C28 120.4(2)
N1 Ru1 N4 C28 -101.4(15)
N3 Ru1 N4 C28 26.1(2)
N6 Ru1 N4 C28 -146.8(2)
N5 Ru1 N4 C28 -69.1(2)
N2 Ru1 N4 C36 -80.5(3)
N1 Ru1 N4 C36 57.8(15)
N3 Ru1 N4 C36 -174.8(3)
N6 Ru1 N4 C36 12.4(3)
N5 Ru1 N4 C36 90.1(3)
C27 N3 C19 C20 171.9(3)
Ru1 N3 C19 C20 -11.1(4)
C27 N3 C19 C24 -5.3(4)
Ru1 N3 C19 C24 171.8(2)
N3 C19 C20 C21 -177.7(3)
C24 C19 C20 C21 -0.5(4)
C19 C20 C21 C22 -2.4(5)
C20 C21 C22 C23 2.9(5)
C21 C22 C23 C24 -0.5(5)
C22 C23 C24 C25 174.8(3)
C22 C23 C24 C19 -2.3(5)
N3 C19 C24 C23 179.9(3)
C20 C19 C24 C23 2.7(4)
N3 C19 C24 C25 2.7(4)
C20 C19 C24 C25 -174.5(3)
C23 C24 C25 C26 -176.2(3)
C19 C24 C25 C26 0.9(5)
C24 C25 C26 C27 -1.8(5)
C19 N3 C27 C26 4.4(4)
Ru1 N3 C27 C26 -173.1(2)
C19 N3 C27 C28 -171.8(3)
Ru1 N3 C27 C28 10.6(3)
C25 C26 C27 N3 -0.9(5)
C25 C26 C27 C28 175.2(3)
C36 N4 C28 C29 -9.9(4)
Ru1 N4 C28 C29 151.3(3)
C36 N4 C28 C27 170.5(3)
Ru1 N4 C28 C27 -28.3(3)
N3 C27 C28 N4 12.1(4)
C26 C27 C28 N4 -164.2(3)
N3 C27 C28 C29 -167.4(3)
C26 C27 C28 C29 16.2(5)
N4 C28 C29 C30 0.5(5)
C27 C28 C29 C30 -179.9(3)
C28 C29 C30 C31 6.5(5)
C29 C30 C31 C32 174.9(3)
C29 C30 C31 C36 -4.0(5)
C30 C31 C32 C33 -175.3(3)
C36 C31 C32 C33 3.7(5)
C31 C32 C33 C34 0.7(5)
C32 C33 C34 C35 -2.4(5)
C33 C34 C35 C36 -0.5(5)
C28 N4 C36 C35 -165.7(3)
Ru1 N4 C36 C35 36.5(4)
C28 N4 C36 C31 12.3(4)
Ru1 N4 C36 C31 -145.5(2)
C34 C35 C36 N4 -177.1(3)
C34 C35 C36 C31 4.9(5)
C30 C31 C36 N4 -5.4(5)
C32 C31 C36 N4 175.5(3)
C30 C31 C36 C35 172.6(3)
C32 C31 C36 C35 -6.4(5)
N2 Ru1 N5 C37 -156.6(5)
N1 Ru1 N5 C37 -98.3(3)
N3 Ru1 N5 C37 6.5(3)
N4 Ru1 N5 C37 83.8(3)
N6 Ru1 N5 C37 -179.0(3)
N2 Ru1 N5 C41 24.1(6)
N1 Ru1 N5 C41 82.5(2)
N3 Ru1 N5 C41 -172.8(2)
N4 Ru1 N5 C41 -95.5(2)
N6 Ru1 N5 C41 1.7(2)
N2 Ru1 N6 C46 3.0(3)
N1 Ru1 N6 C46 80.6(3)
N3 Ru1 N6 C46 -147.1(5)
N4 Ru1 N6 C46 -102.1(3)
N5 Ru1 N6 C46 179.0(3)
N2 Ru1 N6 C42 -177.5(2)
N1 Ru1 N6 C42 -99.9(2)
N3 Ru1 N6 C42 32.4(7)
N4 Ru1 N6 C42 77.4(2)
N5 Ru1 N6 C42 -1.5(2)
C41 N5 C37 C38 -0.4(4)
Ru1 N5 C37 C38 -179.7(2)
N5 C37 C38 C39 1.0(5)
C37 C38 C39 C40 -0.9(5)
C38 C39 C40 C41 0.1(5)
C38 C39 C40 C47 -178.8(3)
C37 N5 C41 C40 -0.4(4)
Ru1 N5 C41 C40 179.0(2)
C37 N5 C41 C42 178.9(3)
Ru1 N5 C41 C42 -1.7(3)
C39 C40 C41 N5 0.5(5)
C47 C40 C41 N5 179.5(3)
C39 C40 C41 C42 -178.8(3)
C47 C40 C41 C42 0.3(5)
C46 N6 C42 C43 0.3(4)
Ru1 N6 C42 C43 -179.3(2)
C46 N6 C42 C41 -179.4(3)
Ru1 N6 C42 C41 1.1(3)
N5 C41 C42 N6 0.4(4)
C40 C41 C42 N6 179.7(3)
N5 C41 C42 C43 -179.2(3)
C40 C41 C42 C43 0.1(5)
N6 C42 C43 C44 0.0(5)
C41 C42 C43 C44 179.6(3)
N6 C42 C43 C48 -179.7(3)
C41 C42 C43 C48 -0.1(5)
C42 C43 C44 C45 -0.2(5)
C48 C43 C44 C45 179.5(3)
C43 C44 C45 C46 0.1(5)
C42 N6 C46 C45 -0.4(4)
Ru1 N6 C46 C45 179.1(2)
C44 C45 C46 N6 0.2(5)
C39 C40 C47 C48 178.3(4)
C41 C40 C47 C48 -0.7(5)
C40 C47 C48 C43 0.6(6)
C44 C43 C48 C47 180.0(3)
C42 C43 C48 C47 -0.3(5)
